data_7239749
loop_
_publ_author_name
'Al-Zaqri, Nabil'
'Khatib, Tamer'
'Alsalme, Ali'
'Alharthi, Fahad A.'
'Zarrouk, Abdelkader'
'Warad, Ismail'

_publ_section_title
;
 Synthesis and amide imidic prototropic tautomerization in
 thiophene-2-carbohydrazide: XRD, DFT/HSA-computation, DNA-docking, TG and
 isoconversional kinetics via FWO and KAS models
;
_journal_issue 4
_journal_name_full 'RSC Advances'
_journal_page_first 2037
_journal_page_last 2048
_journal_paper_doi 10.1039/C9RA09831C
_journal_volume 10
_journal_year 2020
_chemical_formula_moiety 'C10 H12 N4 O2 S2'
_chemical_formula_sum 'C10 H12 N4 O2 S2'
_chemical_formula_weight 284.36
_chemical_name_systematic
; 
 thiophene.... 
;
_space_group_IT_number 14
_space_group_name_Hall '-P 2ybc'
_space_group_name_H-M_alt 'P 1 21/c 1'
_symmetry_cell_setting monoclinic
_symmetry_space_group_name_Hall '-P 2ybc'
_symmetry_space_group_name_H-M 'P 1 21/c 1'
_atom_sites_solution_hydrogens geom
_atom_sites_solution_primary direct
_atom_sites_solution_secondary difmap
_audit_creation_method SHELXL-97
_audit_update_record
;
2013-04-29 deposited with the CCDC.	2019-12-26 downloaded from the CCDC.
;
_cell_angle_alpha 90.00
_cell_angle_beta 98.00(4)
_cell_angle_gamma 90.00
_cell_formula_units_Z 2
_cell_length_a 6.069(4)
_cell_length_b 8.501(2)
_cell_length_c 12.518(3)
_cell_measurement_reflns_used 682
_cell_measurement_temperature 293(2)
_cell_measurement_theta_max 29.1306
_cell_measurement_theta_min 3.2858
_cell_volume 639.6(5)
_computing_cell_refinement 'CrysAlis PRO'
_computing_data_collection 'CrysAlis PRO (Agilent, 2011)'
_computing_data_reduction 'CrysAlis PRO'
_computing_molecular_graphics 'ORTEPIII (Burnett & Johnson, 1996)'
_computing_publication_material SHELXL97
_computing_structure_refinement 'SHELXS97 (Sheldrick, 2008)'
_computing_structure_solution 'SHELXS97 (Sheldrick, 2008)'
_diffrn_ambient_temperature 293(2)
_diffrn_detector_area_resol_mean 16.0534
_diffrn_measured_fraction_theta_full 0.999
_diffrn_measured_fraction_theta_max 0.999
_diffrn_measurement_details
;
#__ type_ start__ end____ width___ exp.time_
  1 omega  -37.00  -11.00   1.0000    9.2800
omega____ theta____ kappa____ phi______ frames
    -      -17.9289  -77.0000    0.0000 26

#__ type_ start__ end____ width___ exp.time_
  2 omega  -87.00  -55.00   1.0000    9.2800
omega____ theta____ kappa____ phi______ frames
    -      -17.9289  -77.0000    0.0000 32

#__ type_ start__ end____ width___ exp.time_
  3 omega   67.00   93.00   1.0000    9.2800
omega____ theta____ kappa____ phi______ frames
    -       18.7101 -162.0000  -16.0000 26

#__ type_ start__ end____ width___ exp.time_
  4 omega  -43.00   48.00   1.0000    9.2800
omega____ theta____ kappa____ phi______ frames
    -       18.7101  -77.0000   30.0000 91

#__ type_ start__ end____ width___ exp.time_
  5 omega   -9.00   47.00   1.0000    9.2800
omega____ theta____ kappa____ phi______ frames
    -       18.7101   25.0000  -30.0000 56

;
_diffrn_measurement_device_type 'Xcalibur, Eos'
_diffrn_measurement_method '\w scans'
_diffrn_radiation_monochromator graphite
_diffrn_radiation_source 'Enhance (Mo) X-ray Source'
_diffrn_radiation_type MoK\a
_diffrn_radiation_wavelength 0.71073
_diffrn_reflns_av_R_equivalents 0.0206
_diffrn_reflns_av_sigmaI/netI 0.0343
_diffrn_reflns_limit_h_max 6
_diffrn_reflns_limit_h_min -7
_diffrn_reflns_limit_k_max 10
_diffrn_reflns_limit_k_min -10
_diffrn_reflns_limit_l_max 14
_diffrn_reflns_limit_l_min -14
_diffrn_reflns_number 2455
_diffrn_reflns_theta_full 25.02
_diffrn_reflns_theta_max 25.02
_diffrn_reflns_theta_min 3.29
_diffrn_standards_decay_% 0.0
_exptl_absorpt_coefficient_mu 0.416
_exptl_absorpt_correction_T_max 0.992
_exptl_absorpt_correction_T_min 0.976
_exptl_absorpt_correction_type analytical
_exptl_absorpt_process_details
;
CrysAlisPro, Agilent Technologies,
Version 1.171.35.11 (release 16-05-2011 CrysAlis171 .NET)
(compiled May 16 2011,17:55:39)
Analytical numeric absorption correction using a multifaceted crystal
			model based on expressions derived by R.C. Clark & J.S. Reid.
(Clark, R. C. & Reid, J. S. (1995). Acta Cryst. A51, 887-897)
;
_exptl_crystal_colour yellow
_exptl_crystal_density_diffrn 1.477
_exptl_crystal_density_method 'not measured'
_exptl_crystal_description needle
_exptl_crystal_F_000 296
_exptl_crystal_size_max 0.7141
_exptl_crystal_size_mid 0.1180
_exptl_crystal_size_min 0.0820
_refine_diff_density_max 0.214
_refine_diff_density_min -0.216
_refine_diff_density_rms 0.042
_refine_ls_extinction_method none
_refine_ls_goodness_of_fit_ref 1.062
_refine_ls_hydrogen_treatment mixed
_refine_ls_matrix_type full
_refine_ls_number_parameters 94
_refine_ls_number_reflns 1131
_refine_ls_number_restraints 0
_refine_ls_restrained_S_all 1.062
_refine_ls_R_factor_all 0.0500
_refine_ls_R_factor_gt 0.0384
_refine_ls_shift/su_max 0.000
_refine_ls_shift/su_mean 0.000
_refine_ls_structure_factor_coef Fsqd
_refine_ls_weighting_details 'calc w=1/[\s^2^(Fo^2^)+(0.0340P)^2^+0.2299P] where P=(Fo^2^+2Fc^2^)/3'
_refine_ls_weighting_scheme calc
_refine_ls_wR_factor_gt 0.0859
_refine_ls_wR_factor_ref 0.0935
_reflns_number_gt 911
_reflns_number_total 1131
_reflns_threshold_expression >2sigma(I)
_cod_data_source_file c9ra09831c1.cif
_cod_data_source_block exp_621
_cod_depositor_comments 'Adding full bibliography for 7239749.cif.'
_cod_database_code 7239749

loop_
_symmetry_equiv_pos_as_xyz
'x, y, z'
'-x, y+1/2, -z+1/2'
'-x, -y, -z'
'x, -y-1/2, z-1/2'

loop_
_atom_site_label
_atom_site_type_symbol
_atom_site_fract_x
_atom_site_fract_y
_atom_site_fract_z
_atom_site_U_iso_or_equiv
_atom_site_adp_type
_atom_site_occupancy
_atom_site_symmetry_multiplicity
_atom_site_calc_flag
_atom_site_refinement_flags
S1 S 0.55067(11) 0.14083(9) 0.31221(5) 0.0551(3) Uani 1 1 d .
C5 C 0.2043(4) 0.3364(3) 0.33878(17) 0.0360(5) Uani 1 1 d .
O1 O 0.1257(3) 0.3118(2) 0.24394(12) 0.0515(5) Uani 1 1 d .
N1 N 0.1118(3) 0.4358(3) 0.40113(16) 0.0448(5) Uani 1 1 d .
C4 C 0.4087(4) 0.2585(3) 0.39040(17) 0.0380(6) Uani 1 1 d .
C3 C 0.5107(4) 0.2619(3) 0.49563(19) 0.0465(6) Uani 1 1 d .
H3 H 0.4578 0.3186 0.5503 0.056 Uiso 1 1 calc R
N2 N -0.0996(4) 0.5029(3) 0.36864(17) 0.0478(6) Uani 1 1 d .
C2 C 0.7048(4) 0.1691(3) 0.5107(2) 0.0550(7) Uani 1 1 d .
H2 H 0.7954 0.1583 0.5766 0.066 Uiso 1 1 calc R
C1 C 0.7452(4) 0.0977(3) 0.4193(2) 0.0572(7) Uani 1 1 d .
H1 H 0.8662 0.0319 0.4153 0.069 Uiso 1 1 calc R
H2A H -0.079(4) 0.584(3) 0.328(2) 0.057(9) Uiso 1 1 d .
H2B H -0.176(4) 0.435(3) 0.324(2) 0.052(8) Uiso 1 1 d .
H1A H 0.153(4) 0.442(3) 0.4682(19) 0.045(7) Uiso 1 1 d .

loop_
_atom_site_aniso_label
_atom_site_aniso_U_11
_atom_site_aniso_U_22
_atom_site_aniso_U_33
_atom_site_aniso_U_23
_atom_site_aniso_U_13
_atom_site_aniso_U_12
S1 0.0502(4) 0.0662(5) 0.0472(4) -0.0134(3) 0.0010(3) 0.0112(3)
C5 0.0359(12) 0.0348(13) 0.0363(12) 0.0023(10) 0.0016(10) -0.0064(10)
O1 0.0551(11) 0.0579(12) 0.0374(9) -0.0068(8) -0.0075(8) 0.0081(9)
N1 0.0423(12) 0.0527(13) 0.0367(11) -0.0035(10) -0.0043(10) 0.0111(10)
C4 0.0357(12) 0.0369(13) 0.0405(12) -0.0021(10) 0.0018(10) -0.0027(10)
C3 0.0461(14) 0.0503(15) 0.0406(12) -0.0018(11) -0.0025(11) 0.0063(12)
N2 0.0456(13) 0.0497(14) 0.0457(12) 0.0046(12) -0.0029(11) 0.0094(11)
C2 0.0494(16) 0.0604(18) 0.0498(14) -0.0011(13) -0.0122(13) 0.0081(14)
C1 0.0422(15) 0.0611(18) 0.0649(17) -0.0073(14) -0.0041(13) 0.0117(13)

loop_
_atom_type_symbol
_atom_type_description
_atom_type_scat_dispersion_real
_atom_type_scat_dispersion_imag
_atom_type_scat_source
C C 0.0033 0.0016 'International Tables Vol C Tables 4.2.6.8 and 6.1.1.4'
H H 0.0000 0.0000 'International Tables Vol C Tables 4.2.6.8 and 6.1.1.4'
N N 0.0061 0.0033 'International Tables Vol C Tables 4.2.6.8 and 6.1.1.4'
O O 0.0106 0.0060 'International Tables Vol C Tables 4.2.6.8 and 6.1.1.4'
S S 0.1246 0.1234 'International Tables Vol C Tables 4.2.6.8 and 6.1.1.4'

loop_
_geom_angle_atom_site_label_1
_geom_angle_atom_site_label_2
_geom_angle_atom_site_label_3
_geom_angle
C1 S1 C4 91.43(12)
O1 C5 N1 122.3(2)
O1 C5 C4 122.4(2)
N1 C5 C4 115.32(19)
C5 N1 N2 122.0(2)
C5 N1 H1A 122.1(17)
N2 N1 H1A 113.2(17)
C3 C4 C5 130.5(2)
C3 C4 S1 111.35(19)
C5 C4 S1 118.13(16)
C4 C3 C2 111.9(2)
C4 C3 H3 124.0
C2 C3 H3 124.0
N1 N2 H2A 106.8(18)
N1 N2 H2B 107.0(17)
H2A N2 H2B 105(2)
C1 C2 C3 112.7(2)
C1 C2 H2 123.7
C3 C2 H2 123.7
C2 C1 S1 112.6(2)
C2 C1 H1 123.7
S1 C1 H1 123.7

loop_
_geom_bond_atom_site_label_1
_geom_bond_atom_site_label_2
_geom_bond_distance
S1 C1 1.698(3)
S1 C4 1.714(2)
C5 O1 1.234(3)
C5 N1 1.327(3)
C5 C4 1.473(3)
N1 N2 1.411(3)
N1 H1A 0.84(2)
C4 C3 1.376(3)
C3 C2 1.409(4)
C3 H3 0.9300
N2 H2A 0.87(3)
N2 H2B 0.89(3)
C2 C1 1.348(4)
C2 H2 0.9300
C1 H1 0.9300

loop_
_geom_torsion_atom_site_label_1
_geom_torsion_atom_site_label_2
_geom_torsion_atom_site_label_3
_geom_torsion_atom_site_label_4
_geom_torsion
O1 C5 N1 N2 9.4(4)
C4 C5 N1 N2 -171.1(2)
O1 C5 C4 C3 -174.6(2)
N1 C5 C4 C3 6.0(4)
O1 C5 C4 S1 4.7(3)
N1 C5 C4 S1 -174.75(17)
C1 S1 C4 C3 -0.3(2)
C1 S1 C4 C5 -179.70(19)
C5 C4 C3 C2 179.8(2)
S1 C4 C3 C2 0.5(3)
C4 C3 C2 C1 -0.5(3)
C3 C2 C1 S1 0.2(3)
C4 S1 C1 C2 0.0(2)
